data_4086543
loop_
_publ_author_name
'Vanicek, Stefan'
'Kopacka, Holger'
'Wurst, Klaus'
'M\"uller, Thomas'
'Hassenr\"uck, Christopher'
'Winter, Rainer F.'
'Bildstein, Benno'

_publ_section_title
;
 Monofunctionalized Cobaltocenium Compounds by Dediazoniation Reactions of
 Cobaltoceniumdiazonium Bis(hexafluorophosphate)
;
_journal_issue 12
_journal_name_full Organometallics
_journal_page_first 2101
_journal_paper_doi 10.1021/acs.organomet.6b00329
_journal_volume 35
_journal_year 2016
_chemical_formula_sum 'C10 H9 Br Co F6 P'
_chemical_formula_weight 412.98
_space_group_crystal_system orthorhombic
_space_group_IT_number 61
_space_group_name_Hall '-P 2ac 2ab'
_space_group_name_H-M_alt 'P b c a'
_symmetry_space_group_name_Hall '-P 2ac 2ab'
_symmetry_space_group_name_H-M 'P b c a'
_atom_sites_solution_hydrogens geom
_audit_creation_method SHELXL-2014/7
_cell_angle_alpha 90
_cell_angle_beta 90
_cell_angle_gamma 90
_cell_formula_units_Z 8
_cell_length_a 12.8061(6)
_cell_length_b 11.8486(5)
_cell_length_c 16.9221(8)
_cell_measurement_reflns_used 9842
_cell_measurement_temperature 193(2)
_cell_measurement_theta_max 26.0
_cell_measurement_theta_min 2.4
_cell_volume 2567.7(2)
_computing_cell_refinement 'Bruker SAINT-V 8.34A'
_computing_data_collection 'Bruker Apex II'
_computing_data_reduction 'Bruker SAINT-V 8.34A'
_computing_structure_refinement 'SHELXL-2014/7 (Sheldrick, 2014)'
_computing_structure_solution 'SHELXT-2014/4 (Sheldrick, 2014)'
_diffrn_ambient_temperature 193(2)
_diffrn_detector_area_resol_mean 10.4
_diffrn_measured_fraction_theta_full 1.000
_diffrn_measured_fraction_theta_max 0.999
_diffrn_measurement_device_type 'Bruker D8 QUEST PHOTON 100'
_diffrn_measurement_method '\f and \w scans'
_diffrn_radiation_monochromator 'multi layered optics'
_diffrn_radiation_type MoK\a
_diffrn_radiation_wavelength 0.71073
_diffrn_reflns_av_R_equivalents 0.0384
_diffrn_reflns_av_unetI/netI 0.0161
_diffrn_reflns_Laue_measured_fraction_full 1.000
_diffrn_reflns_Laue_measured_fraction_max 0.999
_diffrn_reflns_limit_h_max 15
_diffrn_reflns_limit_h_min -15
_diffrn_reflns_limit_k_max 14
_diffrn_reflns_limit_k_min -14
_diffrn_reflns_limit_l_max 20
_diffrn_reflns_limit_l_min -20
_diffrn_reflns_number 31597
_diffrn_reflns_point_group_measured_fraction_full 1.000
_diffrn_reflns_point_group_measured_fraction_max 0.999
_diffrn_reflns_theta_full 25.242
_diffrn_reflns_theta_max 25.499
_diffrn_reflns_theta_min 2.407
_diffrn_source 'Incoatec Microfocus'
_exptl_absorpt_coefficient_mu 4.627
_exptl_absorpt_correction_T_max 0.714
_exptl_absorpt_correction_T_min 0.436
_exptl_absorpt_correction_type multi-scan
_exptl_absorpt_process_details 'Bruker SADABS-2014/5)'
_exptl_crystal_colour Yellow
_exptl_crystal_density_diffrn 2.137
_exptl_crystal_description prism
_exptl_crystal_F_000 1600
_exptl_crystal_size_max 0.180
_exptl_crystal_size_mid 0.150
_exptl_crystal_size_min 0.070
_refine_diff_density_max 0.641
_refine_diff_density_min -0.496
_refine_diff_density_rms 0.074
_refine_ls_extinction_coef 0.00130(14)
_refine_ls_extinction_expression Fc^*^=kFc[1+0.001xFc^2^\l^3^/sin(2\q)]^-1/4^
_refine_ls_extinction_method 'SHELXL-2014/7 (Sheldrick 2014)'
_refine_ls_goodness_of_fit_ref 1.036
_refine_ls_hydrogen_treatment constr
_refine_ls_matrix_type full
_refine_ls_number_parameters 173
_refine_ls_number_reflns 2395
_refine_ls_number_restraints 0
_refine_ls_restrained_S_all 1.036
_refine_ls_R_factor_all 0.0331
_refine_ls_R_factor_gt 0.0268
_refine_ls_shift/su_max 0.001
_refine_ls_shift/su_mean 0.000
_refine_ls_structure_factor_coef Fsqd
_refine_ls_weighting_details 'w=1/[\s^2^(Fo^2^)+(0.0369P)^2^+2.9147P] where P=(Fo^2^+2Fc^2^)/3'
_refine_ls_weighting_scheme calc
_refine_ls_wR_factor_gt 0.0668
_refine_ls_wR_factor_ref 0.0700
_reflns_Friedel_coverage 0.000
_reflns_number_gt 2086
_reflns_number_total 2395
_reflns_threshold_expression 'I > 2\s(I)'
_cod_data_source_file om6b00329_si_002.cif
_cod_data_source_block 6
_cod_depositor_comments 'Adding full bibliography for 4086540--4086543.cif.'
_cod_database_code 4086543
_shelx_shelxl_version_number 2014/7
_shelx_space_group_comment
;
The symmetry employed for this shelxl refinement is uniquely defined
by the following loop, which should always be used as a source of
symmetry information in preference to the above space-group names.
They are only intended as comments.
;
_shelx_estimated_absorpt_t_min 0.490
_shelx_estimated_absorpt_t_max 0.738

loop_
_space_group_symop_operation_xyz
'x, y, z'
'-x+1/2, -y, z+1/2'
'-x, y+1/2, -z+1/2'
'x+1/2, -y+1/2, -z'
'-x, -y, -z'
'x-1/2, y, -z-1/2'
'x, -y-1/2, z-1/2'
'-x-1/2, y-1/2, z'

loop_
_atom_site_label
_atom_site_type_symbol
_atom_site_fract_x
_atom_site_fract_y
_atom_site_fract_z
_atom_site_U_iso_or_equiv
_atom_site_adp_type
_atom_site_occupancy
_atom_site_site_symmetry_order
_atom_site_calc_flag
_atom_site_refinement_flags_posn
_atom_site_refinement_flags_adp
Co1 Co 0.60836(3) 0.28279(3) 0.38154(2) 0.02547(12) Uani 1 1 d . .
Br1 Br 0.88074(2) 0.30378(3) 0.35890(2) 0.04258(12) Uani 1 1 d . .
C1 C 0.5786(3) 0.4500(3) 0.36810(18) 0.0442(8) Uani 1 1 d . .
H1 H 0.6081 0.4984 0.3293 0.053 Uiso 1 1 calc R U
C2 C 0.4856(3) 0.3859(3) 0.3604(2) 0.0546(10) Uani 1 1 d . .
H2 H 0.4414 0.3840 0.3153 0.065 Uiso 1 1 calc R U
C3 C 0.4700(2) 0.3252(3) 0.4317(2) 0.0475(8) Uani 1 1 d . .
H3 H 0.4140 0.2751 0.4430 0.057 Uiso 1 1 calc R U
C4 C 0.5526(3) 0.3527(3) 0.48236(18) 0.0440(7) Uani 1 1 d . .
H4 H 0.5622 0.3248 0.5345 0.053 Uiso 1 1 calc R U
C5 C 0.6188(2) 0.4285(3) 0.44310(19) 0.0411(7) Uani 1 1 d . .
H5 H 0.6810 0.4601 0.4642 0.049 Uiso 1 1 calc R U
C6 C 0.6879(2) 0.2228(2) 0.28543(17) 0.0330(6) Uani 1 1 d . .
H6 H 0.6985 0.2612 0.2368 0.040 Uiso 1 1 calc R U
C7 C 0.6030(2) 0.1510(3) 0.3046(2) 0.0449(8) Uani 1 1 d . .
H7 H 0.5469 0.1320 0.2703 0.054 Uiso 1 1 calc R U
C8 C 0.6158(2) 0.1124(3) 0.3827(2) 0.0483(9) Uani 1 1 d . .
H8 H 0.5697 0.0633 0.4102 0.058 Uiso 1 1 calc R U
C9 C 0.7088(2) 0.1592(3) 0.4130(2) 0.0441(7) Uani 1 1 d . .
H9 H 0.7365 0.1479 0.4645 0.053 Uiso 1 1 calc R U
C10 C 0.7535(2) 0.2266(2) 0.35210(17) 0.0328(6) Uani 1 1 d . .
P1 P 1.18714(6) 0.50698(7) 0.36217(4) 0.03415(19) Uani 1 1 d . .
F1 F 1.13250(18) 0.5400(2) 0.44332(12) 0.0724(7) Uani 1 1 d . .
F2 F 1.24243(13) 0.47376(16) 0.28136(10) 0.0486(5) Uani 1 1 d . .
F3 F 1.08545(16) 0.4396(2) 0.33642(14) 0.0670(6) Uani 1 1 d . .
F4 F 1.28974(18) 0.5765(2) 0.38447(14) 0.0765(7) Uani 1 1 d . .
F5 F 1.23494(18) 0.3981(2) 0.40193(15) 0.0844(8) Uani 1 1 d . .
F6 F 1.14082(15) 0.61678(18) 0.32144(14) 0.0628(6) Uani 1 1 d . .

loop_
_atom_site_aniso_label
_atom_site_aniso_U_11
_atom_site_aniso_U_22
_atom_site_aniso_U_33
_atom_site_aniso_U_23
_atom_site_aniso_U_13
_atom_site_aniso_U_12
Co1 0.02238(19) 0.0272(2) 0.0268(2) 0.00040(14) 0.00183(13) 0.00089(13)
Br1 0.02562(17) 0.0513(2) 0.0508(2) 0.00455(14) -0.00116(12) -0.00169(12)
C1 0.060(2) 0.0323(16) 0.0407(17) 0.0002(13) 0.0108(15) 0.0142(14)
C2 0.0459(19) 0.068(2) 0.049(2) -0.0250(17) -0.0173(15) 0.0335(17)
C3 0.0318(15) 0.0535(18) 0.057(2) -0.0191(17) 0.0133(14) -0.0009(14)
C4 0.0527(18) 0.0500(18) 0.0294(15) -0.0069(13) 0.0098(14) -0.0047(15)
C5 0.0426(16) 0.0389(16) 0.0420(18) -0.0108(13) 0.0040(13) -0.0071(13)
C6 0.0313(14) 0.0318(14) 0.0360(15) -0.0064(12) 0.0057(11) 0.0057(11)
C7 0.0393(16) 0.0344(16) 0.061(2) -0.0195(15) 0.0070(15) -0.0021(13)
C8 0.0415(18) 0.0270(15) 0.077(3) 0.0051(15) 0.0171(16) -0.0005(12)
C9 0.0423(17) 0.0380(16) 0.0520(19) 0.0189(14) 0.0074(14) 0.0112(13)
C10 0.0269(14) 0.0297(14) 0.0418(15) 0.0039(12) 0.0059(11) 0.0058(11)
P1 0.0297(4) 0.0442(4) 0.0285(4) -0.0038(3) -0.0013(3) 0.0069(3)
F1 0.0825(15) 0.0985(18) 0.0363(11) -0.0100(11) 0.0154(10) 0.0283(13)
F2 0.0461(10) 0.0591(11) 0.0405(10) -0.0113(8) 0.0125(8) -0.0025(8)
F3 0.0431(11) 0.0787(15) 0.0791(15) -0.0123(12) 0.0109(11) -0.0251(10)
F4 0.0550(13) 0.1074(18) 0.0671(14) -0.0279(14) -0.0181(11) -0.0167(13)
F5 0.0798(16) 0.0956(18) 0.0777(15) 0.0443(14) 0.0258(13) 0.0494(14)
F6 0.0536(11) 0.0603(13) 0.0746(15) 0.0180(11) 0.0110(11) 0.0195(10)

loop_
_atom_type_symbol
_atom_type_description
_atom_type_scat_dispersion_real
_atom_type_scat_dispersion_imag
_atom_type_scat_source
C C 0.0033 0.0016 'International Tables Vol C Tables 4.2.6.8 and 6.1.1.4'
H H 0.0000 0.0000 'International Tables Vol C Tables 4.2.6.8 and 6.1.1.4'
F F 0.0171 0.0103 'International Tables Vol C Tables 4.2.6.8 and 6.1.1.4'
P P 0.1023 0.0942 'International Tables Vol C Tables 4.2.6.8 and 6.1.1.4'
Co Co 0.3494 0.9721 'International Tables Vol C Tables 4.2.6.8 and 6.1.1.4'
Br Br -0.2901 2.4595 'International Tables Vol C Tables 4.2.6.8 and 6.1.1.4'

loop_
_geom_angle_atom_site_label_1
_geom_angle_atom_site_label_2
_geom_angle_atom_site_label_3
_geom_angle
C9 Co1 C5 116.19(14)
C9 Co1 C8 40.85(13)
C5 Co1 C8 147.70(15)
C9 Co1 C2 168.25(15)
C5 Co1 C2 68.07(13)
C8 Co1 C2 129.90(15)
C9 Co1 C4 107.37(14)
C5 Co1 C4 40.53(12)
C8 Co1 C4 114.63(14)
C2 Co1 C4 68.18(14)
C9 Co1 C3 128.70(14)
C5 Co1 C3 68.31(12)
C8 Co1 C3 106.51(13)
C2 Co1 C3 41.02(15)
C4 Co1 C3 40.41(13)
C9 Co1 C1 148.89(15)
C5 Co1 C1 40.22(13)
C8 Co1 C1 169.94(15)
C2 Co1 C1 40.98(15)
C4 Co1 C1 68.24(12)
C3 Co1 C1 68.99(14)
C9 Co1 C7 68.51(14)
C5 Co1 C7 171.09(14)
C8 Co1 C7 40.63(14)
C2 Co1 C7 108.93(13)
C4 Co1 C7 147.24(13)
C3 Co1 C7 115.39(12)
C1 Co1 C7 132.15(14)
C9 Co1 C10 41.10(12)
C5 Co1 C10 110.19(12)
C8 Co1 C10 68.46(12)
C2 Co1 C10 149.72(14)
C4 Co1 C10 131.38(13)
C3 Co1 C10 168.79(13)
C1 Co1 C10 117.57(13)
C7 Co1 C10 67.85(12)
C9 Co1 C6 68.95(12)
C5 Co1 C6 132.32(12)
C8 Co1 C6 68.76(13)
C2 Co1 C6 117.14(13)
C4 Co1 C6 170.52(12)
C3 Co1 C6 148.63(12)
C1 Co1 C6 110.06(12)
C7 Co1 C6 40.68(11)
C10 Co1 C6 40.31(11)
C5 C1 C2 107.2(3)
C5 C1 Co1 69.55(18)
C2 C1 Co1 69.25(18)
C5 C1 H1 126.4
C2 C1 H1 126.4
Co1 C1 H1 126.4
C1 C2 C3 108.1(3)
C1 C2 Co1 69.77(17)
C3 C2 Co1 69.67(18)
C1 C2 H2 125.9
C3 C2 H2 125.9
Co1 C2 H2 126.2
C4 C3 C2 107.2(3)
C4 C3 Co1 69.74(17)
C2 C3 Co1 69.30(17)
C4 C3 H3 126.4
C2 C3 H3 126.4
Co1 C3 H3 126.1
C3 C4 C5 108.4(3)
C3 C4 Co1 69.84(17)
C5 C4 Co1 69.52(17)
C3 C4 H4 125.8
C5 C4 H4 125.8
Co1 C4 H4 126.4
C1 C5 C4 109.0(3)
C1 C5 Co1 70.23(18)
C4 C5 Co1 69.94(17)
C1 C5 H5 125.5
C4 C5 H5 125.5
Co1 C5 H5 125.9
C10 C6 C7 107.1(3)
C10 C6 Co1 69.45(16)
C7 C6 Co1 69.23(16)
C10 C6 H6 126.5
C7 C6 H6 126.5
Co1 C6 H6 126.4
C8 C7 C6 108.7(3)
C8 C7 Co1 69.17(19)
C6 C7 Co1 70.09(16)
C8 C7 H7 125.7
C6 C7 H7 125.7
Co1 C7 H7 126.7
C7 C8 C9 108.1(3)
C7 C8 Co1 70.20(17)
C9 C8 Co1 69.53(17)
C7 C8 H8 125.9
C9 C8 H8 125.9
Co1 C8 H8 125.9
C8 C9 C10 107.3(3)
C8 C9 Co1 69.62(18)
C10 C9 Co1 70.04(16)
C8 C9 H9 126.4
C10 C9 H9 126.4
Co1 C9 H9 125.6
C6 C10 C9 108.8(3)
C6 C10 Br1 125.7(2)
C9 C10 Br1 125.4(2)
C6 C10 Co1 70.24(15)
C9 C10 Co1 68.86(16)
Br1 C10 Co1 128.29(15)
F5 P1 F6 179.06(13)
F5 P1 F3 91.40(15)
F6 P1 F3 89.21(13)
F5 P1 F2 89.52(12)
F6 P1 F2 89.76(11)
F3 P1 F2 90.28(11)
F5 P1 F1 90.22(13)
F6 P1 F1 90.50(12)
F3 P1 F1 90.00(13)
F2 P1 F1 179.63(12)
F5 P1 F4 90.12(15)
F6 P1 F4 89.25(14)
F3 P1 F4 177.67(14)
F2 P1 F4 87.97(12)
F1 P1 F4 91.77(13)

loop_
_geom_bond_atom_site_label_1
_geom_bond_atom_site_label_2
_geom_bond_distance
Co1 C9 2.020(3)
Co1 C5 2.021(3)
Co1 C8 2.022(3)
Co1 C2 2.023(3)
Co1 C4 2.026(3)
Co1 C3 2.028(3)
Co1 C1 2.030(3)
Co1 C7 2.035(3)
Co1 C10 2.036(3)
Co1 C6 2.046(3)
Br1 C10 1.872(3)
C1 C5 1.393(4)
C1 C2 1.419(5)
C1 H1 0.9500
C2 C3 1.419(5)
C2 H2 0.9500
C3 C4 1.400(4)
C3 H3 0.9500
C4 C5 1.402(4)
C4 H4 0.9500
C5 H5 0.9500
C6 C10 1.407(4)
C6 C7 1.419(4)
C6 H6 0.9500
C7 C8 1.409(5)
C7 H7 0.9500
C8 C9 1.411(5)
C8 H8 0.9500
C9 C10 1.424(4)
C9 H9 0.9500
P1 F5 1.578(2)
P1 F6 1.587(2)
P1 F3 1.588(2)
P1 F2 1.5895(17)
P1 F1 1.590(2)
P1 F4 1.596(2)

loop_
_geom_torsion_atom_site_label_1
_geom_torsion_atom_site_label_2
_geom_torsion_atom_site_label_3
_geom_torsion_atom_site_label_4
_geom_torsion
C5 C1 C2 C3 -0.1(3)
Co1 C1 C2 C3 59.3(2)
C5 C1 C2 Co1 -59.4(2)
C1 C2 C3 C4 0.3(3)
Co1 C2 C3 C4 59.7(2)
C1 C2 C3 Co1 -59.4(2)
C2 C3 C4 C5 -0.4(3)
Co1 C3 C4 C5 59.0(2)
C2 C3 C4 Co1 -59.4(2)
C2 C1 C5 C4 -0.2(3)
Co1 C1 C5 C4 -59.4(2)
C2 C1 C5 Co1 59.2(2)
C3 C4 C5 C1 0.4(4)
Co1 C4 C5 C1 59.6(2)
C3 C4 C5 Co1 -59.2(2)
C10 C6 C7 C8 0.9(3)
Co1 C6 C7 C8 -58.5(2)
C10 C6 C7 Co1 59.40(19)
C6 C7 C8 C9 -0.3(3)
Co1 C7 C8 C9 -59.4(2)
C6 C7 C8 Co1 59.1(2)
C7 C8 C9 C10 -0.4(3)
Co1 C8 C9 C10 -60.2(2)
C7 C8 C9 Co1 59.8(2)
C7 C6 C10 C9 -1.1(3)
Co1 C6 C10 C9 58.2(2)
C7 C6 C10 Br1 177.2(2)
Co1 C6 C10 Br1 -123.6(2)
C7 C6 C10 Co1 -59.26(18)
C8 C9 C10 C6 0.9(3)
Co1 C9 C10 C6 -59.01(19)
C8 C9 C10 Br1 -177.4(2)
Co1 C9 C10 Br1 122.7(2)
C8 C9 C10 Co1 59.9(2)
